data_7114229
loop_
_publ_author_name
'Cameron, Thomas M.'
'Gamble, A. Scott'
'Abboud, Khalil A.'
'Boncella, James M.'

_publ_section_title
;
 Structure and reactivity studies of the first tungsten cyanoalkylidene
 complexElectronic supplementary information (ESI) available: experimental
 details. See http://www.rsc.org/suppdata/cc/b2/b202110b/
;
_journal_issue 10
_journal_name_full 'Chemical Communications'
_journal_page_first 1148
_journal_paper_doi 10.1039/b202110b
_journal_year 2002
_chemical_formula_sum 'C88 H96 F48 N8 O8 W4'
_chemical_formula_weight 3041.13
_chemical_name_systematic
; 
? 
;
_space_group_IT_number 15
_symmetry_cell_setting monoclinic
_symmetry_space_group_name_Hall '-C 2yc'
_symmetry_space_group_name_H-M 'C 1 2/c 1'
_atom_sites_solution_hydrogens geom
_atom_sites_solution_primary direct
_atom_sites_solution_secondary difmap
_audit_creation_method SHELXL-97
_cell_angle_alpha 90.00
_cell_angle_beta 90.982(5)
_cell_angle_gamma 90.00
_cell_formula_units_Z 4
_cell_length_a 29.517(9)
_cell_length_b 12.674(4)
_cell_length_c 29.558(9)
_cell_measurement_temperature 173(2)
_cell_volume 11056(6)
_computing_cell_refinement 'Bruker SMART'
_computing_data_collection 'Bruker SMART'
_computing_data_reduction 'Bruker SHELXTL'
_computing_molecular_graphics 'Bruker SHELXTL'
_computing_publication_material 'Bruker SHELXTL'
_computing_structure_refinement 'SHELXL-97 (Sheldrick, 1997)'
_computing_structure_solution 'SHELXS-97 (Sheldrick, 1990)'
_diffrn_ambient_temperature 173(2)
_diffrn_measured_fraction_theta_full 0.993
_diffrn_measured_fraction_theta_max 0.993
_diffrn_measurement_device_type 'CCD area detector'
_diffrn_measurement_method 'phi and omega scans'
_diffrn_radiation_monochromator graphite
_diffrn_radiation_source 'normal-focus sealed tube'
_diffrn_radiation_type MoK\a
_diffrn_radiation_wavelength 0.71073
_diffrn_reflns_av_R_equivalents 0.0475
_diffrn_reflns_av_sigmaI/netI 0.0379
_diffrn_reflns_limit_h_max 38
_diffrn_reflns_limit_h_min -37
_diffrn_reflns_limit_k_max 16
_diffrn_reflns_limit_k_min -15
_diffrn_reflns_limit_l_max 33
_diffrn_reflns_limit_l_min -38
_diffrn_reflns_number 38541
_diffrn_reflns_theta_full 27.50
_diffrn_reflns_theta_max 27.50
_diffrn_reflns_theta_min 1.88
_exptl_absorpt_coefficient_mu 4.282
_exptl_absorpt_correction_T_max 0.5969
_exptl_absorpt_correction_T_min 0.4957
_exptl_absorpt_correction_type integration
_exptl_crystal_colour yellow
_exptl_crystal_density_diffrn 1.827
_exptl_crystal_density_method 'not measured'
_exptl_crystal_description needles
_exptl_crystal_F_000 5888
_exptl_crystal_size_max 0.19
_exptl_crystal_size_mid 0.17
_exptl_crystal_size_min 0.13
_refine_diff_density_max 1.765
_refine_diff_density_min -1.427
_refine_diff_density_rms 0.166
_refine_ls_extinction_method none
_refine_ls_goodness_of_fit_ref 1.075
_refine_ls_hydrogen_treatment mixed
_refine_ls_matrix_type full
_refine_ls_number_parameters 703
_refine_ls_number_reflns 12627
_refine_ls_number_restraints 92
_refine_ls_restrained_S_all 1.087
_refine_ls_R_factor_all 0.0544
_refine_ls_R_factor_gt 0.0418
_refine_ls_shift/su_max 0.006
_refine_ls_shift/su_mean 0.000
_refine_ls_structure_factor_coef Fsqd
_refine_ls_weighting_details 'calc w=1/[\s^2^(Fo^2^)+(0.0560P)^2^+115.8105P] where P=(Fo^2^+2Fc^2^)/3'
_refine_ls_weighting_scheme calc
_refine_ls_wR_factor_gt 0.1090
_refine_ls_wR_factor_ref 0.1210
_reflns_number_gt 10462
_reflns_number_total 12627
_reflns_threshold_expression >2sigma(I)
_cod_data_source_file b202110b.txt
_cod_data_source_block 5
_cod_depositor_comments
;
The following automatic conversions were performed:

'_symmetry_cell_setting' value 'Monoclinic' changed to 'monoclinic'
according to
/usr/data/users/saulius/automatic-downloads/retrospective/RSC/lib/dictionaries/cif_core.dic
dictionary named 'cif_core.dic' version 2.4.2 from 2011-04-26.

Automatic conversion script
Id: cif_fix_values 2281 2013-09-26 08:29:07Z andrius 
;
_cod_original_sg_symbol_H-M C2/c
_cod_database_code 7114229

loop_
_symmetry_equiv_pos_as_xyz
'x, y, z'
'-x, y, -z+1/2'
'x+1/2, y+1/2, z'
'-x+1/2, y+1/2, -z+1/2'
'-x, -y, -z'
'x, -y, z-1/2'
'-x+1/2, -y+1/2, -z'
'x+1/2, -y+1/2, z-1/2'

loop_
_atom_site_label
_atom_site_type_symbol
_atom_site_fract_x
_atom_site_fract_y
_atom_site_fract_z
_atom_site_U_iso_or_equiv
_atom_site_adp_type
_atom_site_occupancy
_atom_site_symmetry_multiplicity
_atom_site_calc_flag
_atom_site_refinement_flags
_atom_site_disorder_assembly
_atom_site_disorder_group
W1 W 0.628125(7) 0.146497(19) 0.182180(8) 0.02659(7) Uani 1 1 d . . .
W2 W 0.430363(7) 0.202305(19) 0.122484(8) 0.02804(7) Uani 1 1 d . . .
O1 O 0.68741(14) 0.0992(4) 0.20382(16) 0.0373(10) Uani 1 1 d . . .
O2 O 0.61105(17) 0.0022(4) 0.1920(2) 0.0580(16) Uani 1 1 d . . .
O3 O 0.4309(3) 0.3477(5) 0.1377(2) 0.086(3) Uani 1 1 d . . .
O4 O 0.45210(17) 0.2529(4) 0.06458(16) 0.0421(11) Uani 1 1 d . A .
N1 N 0.59233(19) 0.2006(4) 0.30874(19) 0.0378(12) Uani 1 1 d . . .
N2 N 0.55927(17) 0.1443(4) 0.15749(19) 0.0351(12) Uani 1 1 d . . .
N3 N 0.64230(16) 0.2314(4) 0.13858(18) 0.0322(11) Uani 1 1 d . . .
N4 N 0.38728(17) 0.1157(4) 0.10717(18) 0.0344(11) Uani 1 1 d . . .
C1 C 0.6133(2) 0.2515(5) 0.2280(2) 0.0330(13) Uani 1 1 d . . .
H1 H 0.6105(18) 0.327(5) 0.2278(19) 0.012(13) Uiso 1 1 d . . .
C2 C 0.6014(2) 0.2227(5) 0.2721(2) 0.0331(13) Uani 1 1 d . . .
C3 C 0.4776(2) 0.0998(6) 0.1371(2) 0.0370(14) Uani 1 1 d . . .
H3 H 0.473(2) 0.042(6) 0.139(3) 0.04(2) Uiso 1 1 d . . .
C4 C 0.5218(2) 0.1245(5) 0.1483(2) 0.0337(13) Uani 1 1 d . . .
C5 C 0.6508(2) 0.2792(5) 0.0967(2) 0.0329(13) Uani 1 1 d . . .
C6 C 0.6715(2) 0.2229(6) 0.0620(2) 0.0419(15) Uani 1 1 d . . .
C7 C 0.6773(3) 0.2744(7) 0.0208(3) 0.0536(19) Uani 1 1 d . . .
H7A H 0.6909 0.2377 -0.0034 0.064 Uiso 1 1 calc R . .
C8 C 0.6636(3) 0.3779(7) 0.0145(3) 0.059(2) Uani 1 1 d . . .
H8A H 0.6679 0.4115 -0.0138 0.070 Uiso 1 1 calc R . .
C9 C 0.6438(3) 0.4320(6) 0.0492(3) 0.0502(18) Uani 1 1 d . . .
H9A H 0.6345 0.5030 0.0445 0.060 Uiso 1 1 calc R . .
C10 C 0.6373(2) 0.3852(5) 0.0907(2) 0.0382(14) Uani 1 1 d . . .
C11 C 0.6851(3) 0.1085(6) 0.0671(3) 0.0491(18) Uani 1 1 d . . .
H11A H 0.6845 0.0902 0.1000 0.059 Uiso 1 1 calc R . .
C12 C 0.6508(4) 0.0392(8) 0.0424(4) 0.081(3) Uani 1 1 d . . .
H12A H 0.6497 0.0584 0.0103 0.122 Uiso 1 1 calc R . .
H12B H 0.6208 0.0495 0.0554 0.122 Uiso 1 1 calc R . .
H12C H 0.6597 -0.0350 0.0455 0.122 Uiso 1 1 calc R . .
C13 C 0.7329(3) 0.0882(8) 0.0503(3) 0.072(3) Uani 1 1 d . . .
H13A H 0.7402 0.0132 0.0539 0.108 Uiso 1 1 calc R . .
H13B H 0.7546 0.1305 0.0680 0.108 Uiso 1 1 calc R . .
H13C H 0.7345 0.1077 0.0183 0.108 Uiso 1 1 calc R . .
C14 C 0.6164(3) 0.4457(6) 0.1302(3) 0.0477(17) Uani 1 1 d . . .
H14A H 0.5967 0.3956 0.1470 0.057 Uiso 1 1 calc R . .
C15 C 0.5866(3) 0.5388(7) 0.1139(3) 0.065(2) Uani 1 1 d . . .
H15A H 0.5695 0.5667 0.1394 0.097 Uiso 1 1 calc R . .
H15B H 0.5654 0.5142 0.0903 0.097 Uiso 1 1 calc R . .
H15C H 0.6059 0.5945 0.1016 0.097 Uiso 1 1 calc R . .
C16 C 0.6526(3) 0.4843(7) 0.1623(3) 0.061(2) Uani 1 1 d . . .
H16A H 0.6736 0.4266 0.1694 0.092 Uiso 1 1 calc R . .
H16B H 0.6386 0.5091 0.1902 0.092 Uiso 1 1 calc R . .
H16C H 0.6691 0.5425 0.1484 0.092 Uiso 1 1 calc R . .
C17 C 0.3464(2) 0.0639(6) 0.0978(2) 0.0431(16) Uani 1 1 d . . .
C18 C 0.3068(3) 0.1215(9) 0.0889(3) 0.066(3) Uani 1 1 d . . .
C19 C 0.2671(3) 0.0637(12) 0.0821(4) 0.095(4) Uani 1 1 d . . .
H19A H 0.2395 0.1003 0.0766 0.114 Uiso 1 1 calc R . .
C20 C 0.2668(3) -0.0410(12) 0.0830(4) 0.090(4) Uani 1 1 d . . .
H20A H 0.2389 -0.0767 0.0774 0.108 Uiso 1 1 calc R . .
C21 C 0.3055(3) -0.1005(10) 0.0917(3) 0.077(3) Uani 1 1 d . . .
H21A H 0.3042 -0.1754 0.0928 0.092 Uiso 1 1 calc R . .
C22 C 0.3465(3) -0.0473(7) 0.0988(3) 0.057(2) Uani 1 1 d . . .
C23 C 0.3064(3) 0.2377(10) 0.0897(5) 0.088(4) Uani 1 1 d . . .
H23A H 0.3317 0.2594 0.1107 0.106 Uiso 1 1 calc R . .
C24 C 0.3169(6) 0.2791(13) 0.0473(8) 0.166(9) Uani 1 1 d . . .
H24A H 0.3385 0.2326 0.0324 0.249 Uiso 1 1 calc R . .
H24B H 0.3303 0.3494 0.0511 0.249 Uiso 1 1 calc R . .
H24C H 0.2892 0.2844 0.0287 0.249 Uiso 1 1 calc R . .
C25 C 0.2652(7) 0.2856(14) 0.1076(6) 0.161(9) Uani 1 1 d . . .
H25A H 0.2401 0.2755 0.0859 0.241 Uiso 1 1 calc R . .
H25B H 0.2702 0.3612 0.1125 0.241 Uiso 1 1 calc R . .
H25C H 0.2577 0.2520 0.1364 0.241 Uiso 1 1 calc R . .
C26 C 0.3931(4) -0.1100(7) 0.1043(4) 0.091(4) Uani 1 1 d . . .
H26A H 0.4182 -0.0640 0.0933 0.109 Uiso 1 1 calc R . .
C27 C 0.3948(5) -0.2140(10) 0.0792(4) 0.096(4) Uani 1 1 d . . .
H27A H 0.4252 -0.2446 0.0825 0.144 Uiso 1 1 calc R . .
H27B H 0.3879 -0.2021 0.0470 0.144 Uiso 1 1 calc R . .
H27C H 0.3725 -0.2626 0.0917 0.144 Uiso 1 1 calc R . .
C28 C 0.3998(5) -0.1276(10) 0.1534(4) 0.096(4) Uani 1 1 d . . .
H28A H 0.3779 -0.1799 0.1638 0.144 Uiso 1 1 calc R . .
H28B H 0.3954 -0.0610 0.1696 0.144 Uiso 1 1 calc R . .
H28C H 0.4307 -0.1535 0.1592 0.144 Uiso 1 1 calc R . .
C29 C 0.7282(2) 0.1426(6) 0.2202(3) 0.0444(16) Uani 1 1 d . . .
C30 C 0.7299(4) 0.1186(13) 0.2718(4) 0.089(4) Uani 1 1 d . . .
C31 C 0.7655(3) 0.0792(12) 0.1978(4) 0.086(4) Uani 1 1 d . . .
C32 C 0.7324(4) 0.2571(9) 0.2142(7) 0.144(8) Uani 1 1 d . . .
H32A H 0.7273 0.2750 0.1822 0.215 Uiso 1 1 calc R . .
H32B H 0.7629 0.2796 0.2237 0.215 Uiso 1 1 calc R . .
H32C H 0.7099 0.2931 0.2326 0.215 Uiso 1 1 calc R . .
C33 C 0.6136(3) -0.1052(6) 0.1936(3) 0.057(2) Uani 1 1 d . . .
C34 C 0.5698(5) -0.1476(12) 0.2080(7) 0.117(6) Uani 1 1 d . . .
C35 C 0.6291(9) -0.1418(10) 0.1471(7) 0.148(9) Uani 1 1 d . . .
C36 C 0.6504(4) -0.1409(9) 0.2296(5) 0.099(4) Uani 1 1 d . . .
H36A H 0.6489 -0.0950 0.2562 0.148 Uiso 1 1 calc R . .
H36B H 0.6806 -0.1358 0.2164 0.148 Uiso 1 1 calc R . .
H36C H 0.6446 -0.2140 0.2386 0.148 Uiso 1 1 calc R . .
C37 C 0.4372(3) 0.4518(6) 0.1438(3) 0.057(2) Uani 1 1 d . . .
C38 C 0.4731(6) 0.4628(12) 0.1850(5) 0.100(4) Uani 1 1 d . . .
C39 C 0.3925(6) 0.5000(11) 0.1588(7) 0.122(6) Uani 1 1 d . . .
C40 C 0.4564(4) 0.5063(8) 0.1030(3) 0.078(3) Uani 1 1 d . . .
H40A H 0.4851 0.4726 0.0949 0.117 Uiso 1 1 calc R . .
H40B H 0.4619 0.5808 0.1100 0.117 Uiso 1 1 calc R . .
H40C H 0.4349 0.5007 0.0775 0.117 Uiso 1 1 calc R . .
C41 C 0.4665(3) 0.2185(7) 0.0227(3) 0.067(3) Uani 1 1 d D . .
C43 C 0.4656(5) 0.3150(15) -0.0079(6) 0.104(7) Uiso 0.602(6) 1 d PD A 1
F22 F 0.4741(4) 0.2906(10) -0.0505(4) 0.1151(15) Uiso 0.602(6) 1 d PD A 1
F23 F 0.4248(4) 0.3596(10) -0.0073(4) 0.1151(15) Uiso 0.602(6) 1 d PD A 1
F24 F 0.4947(5) 0.3841(9) 0.0049(5) 0.1151(15) Uiso 0.602(6) 1 d PD A 1
C44 C 0.4327(7) 0.1226(16) 0.0034(7) 0.081(6) Uiso 0.602(6) 1 d PD A 1
H44A H 0.4345 0.0619 0.0238 0.121 Uiso 0.602(6) 1 calc PR A 1
H44B H 0.4422 0.1014 -0.0269 0.121 Uiso 0.602(6) 1 calc PR A 1
H44C H 0.4014 0.1483 0.0018 0.121 Uiso 0.602(6) 1 calc PR A 1
C43' C 0.4469(6) 0.2948(14) -0.0127(6) 0.063(6) Uiso 0.398(6) 1 d PD A 2
F22' F 0.4589(6) 0.2691(15) -0.0538(4) 0.1151(15) Uiso 0.398(6) 1 d PD A 2
F23' F 0.4023(5) 0.2924(16) -0.0131(6) 0.1151(15) Uiso 0.398(6) 1 d PD A 2
F24' F 0.4579(7) 0.3941(10) -0.0041(6) 0.1151(15) Uiso 0.398(6) 1 d PD A 2
C44' C 0.4465(13) 0.094(2) 0.0128(14) 0.106(13) Uiso 0.398(6) 1 d PD A 2
H44D H 0.4703 0.0422 0.0202 0.159 Uiso 0.398(6) 1 calc PR A 2
H44E H 0.4377 0.0868 -0.0192 0.159 Uiso 0.398(6) 1 calc PR A 2
H44F H 0.4201 0.0806 0.0317 0.159 Uiso 0.398(6) 1 calc PR A 2
C42 C 0.5149(5) 0.1708(9) 0.0260(4) 0.058(3) Uiso 0.602(6) 1 d PD A 1
F19 F 0.5267(4) 0.1472(10) -0.0175(4) 0.1151(15) Uiso 0.602(6) 1 d PD A 1
F20 F 0.5408(4) 0.2483(10) 0.0446(5) 0.1151(15) Uiso 0.602(6) 1 d PD A 1
F21 F 0.5149(4) 0.0820(9) 0.0487(4) 0.1151(15) Uiso 0.602(6) 1 d PD A 1
C42' C 0.5173(7) 0.2516(14) 0.0226(6) 0.153(18) Uiso 0.398(6) 1 d PD A 2
F19' F 0.5359(5) 0.2237(15) -0.0173(5) 0.1151(15) Uiso 0.398(6) 1 d PD A 2
F20' F 0.5214(6) 0.3568(11) 0.0290(7) 0.1151(15) Uiso 0.398(6) 1 d PD A 2
F21' F 0.5376(5) 0.1924(15) 0.0556(6) 0.1151(15) Uiso 0.398(6) 1 d PD A 2
F1 F 0.7687(2) 0.1567(7) 0.2910(3) 0.111(3) Uani 1 1 d . . .
F2 F 0.7285(3) 0.0190(9) 0.2812(3) 0.136(4) Uani 1 1 d . . .
F3 F 0.6966(3) 0.1644(11) 0.2912(3) 0.178(6) Uani 1 1 d . . .
F4 F 0.80666(18) 0.1093(7) 0.2134(3) 0.117(3) Uani 1 1 d . . .
F5 F 0.7649(2) 0.0926(10) 0.1545(2) 0.138(4) Uani 1 1 d . . .
F6 F 0.7625(2) -0.0236(6) 0.2047(4) 0.142(4) Uani 1 1 d . . .
F7 F 0.5585(3) -0.1226(10) 0.2472(3) 0.145(4) Uani 1 1 d . . .
F8 F 0.5358(3) -0.1155(7) 0.1788(4) 0.161(5) Uani 1 1 d . . .
F9 F 0.5690(4) -0.2541(6) 0.2043(5) 0.199(6) Uani 1 1 d . . .
F10 F 0.6688(3) -0.0967(7) 0.1365(3) 0.133(3) Uani 1 1 d . . .
F11 F 0.6384(6) -0.2434(8) 0.1466(6) 0.239(8) Uani 1 1 d . . .
F12 F 0.5936(7) -0.1210(13) 0.1173(4) 0.264(11) Uani 1 1 d . . .
F13 F 0.4566(3) 0.4201(7) 0.2225(2) 0.119(3) Uani 1 1 d . . .
F14 F 0.4864(5) 0.5535(13) 0.1894(4) 0.223(8) Uani 1 1 d . . .
F15 F 0.5075(4) 0.3969(16) 0.1732(5) 0.228(8) Uani 1 1 d . . .
F16 F 0.3735(3) 0.4473(7) 0.1922(3) 0.133(3) Uani 1 1 d . . .
F17 F 0.3653(3) 0.5079(15) 0.1252(5) 0.226(9) Uani 1 1 d . . .
F18 F 0.4021(5) 0.5989(7) 0.1733(5) 0.219(8) Uani 1 1 d . . .

loop_
_atom_site_aniso_label
_atom_site_aniso_U_11
_atom_site_aniso_U_22
_atom_site_aniso_U_33
_atom_site_aniso_U_23
_atom_site_aniso_U_13
_atom_site_aniso_U_12
W1 0.02241(11) 0.02968(13) 0.02771(12) -0.00173(9) 0.00160(8) 0.00132(8)
W2 0.02387(12) 0.03246(13) 0.02773(12) 0.00223(9) -0.00139(9) 0.00107(9)
O1 0.024(2) 0.039(2) 0.048(3) -0.005(2) -0.0071(18) 0.0025(18)
O2 0.034(2) 0.030(2) 0.109(5) 0.005(3) -0.014(3) -0.001(2)
O3 0.170(8) 0.038(3) 0.051(4) -0.006(3) 0.046(4) -0.018(4)
O4 0.050(3) 0.044(3) 0.033(2) 0.008(2) 0.009(2) 0.002(2)
N1 0.038(3) 0.040(3) 0.036(3) -0.002(2) -0.003(2) 0.003(2)
N2 0.027(3) 0.042(3) 0.036(3) 0.002(2) -0.001(2) 0.004(2)
N3 0.025(2) 0.037(3) 0.035(3) -0.004(2) 0.001(2) -0.002(2)
N4 0.030(2) 0.042(3) 0.031(3) 0.000(2) -0.001(2) 0.002(2)
C1 0.034(3) 0.033(3) 0.033(3) -0.001(3) 0.002(2) 0.002(3)
C2 0.030(3) 0.035(3) 0.034(3) -0.008(3) 0.002(2) 0.006(2)
C3 0.031(3) 0.034(4) 0.045(4) 0.007(3) -0.004(3) 0.001(3)
C4 0.030(3) 0.029(3) 0.042(3) 0.003(3) -0.002(3) 0.007(2)
C5 0.029(3) 0.036(3) 0.033(3) 0.001(3) 0.002(2) -0.005(2)
C6 0.037(3) 0.045(4) 0.043(4) 0.005(3) 0.007(3) -0.003(3)
C7 0.055(5) 0.064(5) 0.042(4) 0.001(4) 0.012(3) -0.002(4)
C8 0.059(5) 0.068(6) 0.049(5) 0.020(4) 0.011(4) -0.006(4)
C9 0.050(4) 0.043(4) 0.058(5) 0.014(3) 0.005(4) 0.004(3)
C10 0.035(3) 0.039(3) 0.041(4) 0.003(3) 0.002(3) 0.000(3)
C11 0.060(5) 0.047(4) 0.041(4) -0.002(3) 0.015(3) -0.001(4)
C12 0.105(8) 0.060(6) 0.080(7) -0.007(5) -0.001(6) -0.016(6)
C13 0.079(6) 0.070(6) 0.068(6) 0.008(5) 0.026(5) 0.032(5)
C14 0.051(4) 0.043(4) 0.049(4) 0.007(3) 0.008(3) 0.004(3)
C15 0.066(5) 0.052(5) 0.076(6) 0.004(4) 0.012(5) 0.018(4)
C16 0.072(6) 0.060(5) 0.052(5) -0.003(4) -0.005(4) 0.003(4)
C17 0.032(3) 0.062(5) 0.035(3) -0.010(3) -0.004(3) -0.006(3)
C18 0.035(4) 0.094(7) 0.068(6) -0.037(5) -0.011(4) 0.011(4)
C19 0.030(4) 0.143(12) 0.112(9) -0.066(9) -0.012(5) 0.003(6)
C20 0.050(5) 0.151(12) 0.070(7) -0.050(7) 0.012(5) -0.039(7)
C21 0.073(6) 0.107(8) 0.050(5) -0.002(5) 0.002(4) -0.054(6)
C22 0.058(5) 0.065(5) 0.049(4) 0.002(4) -0.006(4) -0.029(4)
C23 0.047(5) 0.092(8) 0.125(11) -0.010(8) -0.024(6) 0.022(5)
C24 0.145(15) 0.090(11) 0.27(3) 0.002(14) 0.118(17) 0.009(10)
C25 0.24(2) 0.143(15) 0.103(11) 0.011(10) 0.038(13) 0.125(15)
C26 0.104(8) 0.041(5) 0.127(10) 0.035(5) -0.074(7) -0.028(5)
C27 0.119(10) 0.079(8) 0.090(9) 0.000(7) 0.003(8) 0.012(7)
C28 0.111(10) 0.087(8) 0.090(9) 0.015(7) 0.002(7) -0.006(7)
C29 0.030(3) 0.048(4) 0.055(4) -0.006(3) -0.008(3) 0.002(3)
C30 0.052(5) 0.142(12) 0.072(7) -0.031(8) -0.023(5) 0.021(7)
C31 0.034(4) 0.130(11) 0.095(9) -0.020(8) -0.002(5) 0.003(5)
C32 0.061(7) 0.065(7) 0.30(2) 0.008(10) -0.085(10) -0.025(6)
C33 0.061(5) 0.034(4) 0.077(6) 0.004(4) 0.004(4) -0.002(4)
C34 0.071(8) 0.097(10) 0.181(17) 0.067(11) -0.022(9) -0.023(7)
C35 0.23(2) 0.051(7) 0.163(18) -0.019(9) 0.088(17) -0.053(10)
C36 0.061(6) 0.078(8) 0.156(13) 0.037(8) -0.004(7) 0.011(5)
C37 0.073(5) 0.037(4) 0.063(5) 0.001(4) 0.026(4) 0.002(4)
C38 0.120(11) 0.091(9) 0.090(9) 0.016(7) 0.024(8) -0.016(9)
C39 0.109(11) 0.082(9) 0.179(16) 0.054(10) 0.075(11) 0.031(8)
C40 0.112(8) 0.054(5) 0.069(6) 0.020(5) 0.025(6) -0.011(6)
C41 0.096(7) 0.064(6) 0.042(4) 0.007(4) 0.022(5) 0.016(5)
F1 0.071(4) 0.163(7) 0.098(5) -0.036(5) -0.045(4) 0.010(4)
F2 0.131(7) 0.166(9) 0.108(6) 0.068(6) -0.056(5) -0.042(6)
F3 0.072(4) 0.384(17) 0.078(5) -0.075(8) -0.021(4) 0.068(7)
F4 0.033(3) 0.175(8) 0.141(7) -0.057(6) -0.011(3) 0.005(4)
F5 0.057(4) 0.286(13) 0.071(5) -0.020(6) 0.012(3) 0.018(5)
F6 0.066(4) 0.083(5) 0.276(13) -0.057(6) -0.011(6) 0.026(4)
F7 0.107(6) 0.220(12) 0.110(7) -0.012(7) 0.041(5) -0.030(7)
F8 0.090(5) 0.136(7) 0.255(12) 0.098(8) -0.085(7) -0.061(5)
F9 0.145(8) 0.056(4) 0.40(2) 0.044(8) 0.024(10) -0.036(5)
F10 0.160(8) 0.103(6) 0.139(8) -0.019(6) 0.041(6) -0.008(6)
F11 0.35(2) 0.089(7) 0.280(17) -0.084(9) 0.150(15) -0.056(10)
F12 0.44(3) 0.263(18) 0.090(7) -0.009(9) -0.096(12) -0.160(17)
F13 0.153(7) 0.137(7) 0.067(4) -0.006(4) 0.009(4) -0.071(6)
F14 0.271(16) 0.247(15) 0.151(10) 0.022(10) -0.011(10) -0.196(14)
F15 0.118(8) 0.38(2) 0.188(12) 0.147(14) 0.038(8) 0.072(11)
F16 0.121(6) 0.108(6) 0.171(8) 0.049(6) 0.089(6) 0.040(5)
F17 0.083(6) 0.37(2) 0.226(14) 0.170(15) -0.014(7) 0.011(9)
F18 0.301(17) 0.059(5) 0.304(17) 0.042(7) 0.192(14) 0.068(7)

loop_
_atom_type_symbol
_atom_type_description
_atom_type_scat_dispersion_real
_atom_type_scat_dispersion_imag
_atom_type_scat_source
C C 0.0033 0.0016 'International Tables Vol C Tables 4.2.6.8 and 6.1.1.4'
H H 0.0000 0.0000 'International Tables Vol C Tables 4.2.6.8 and 6.1.1.4'
N N 0.0061 0.0033 'International Tables Vol C Tables 4.2.6.8 and 6.1.1.4'
O O 0.0106 0.0060 'International Tables Vol C Tables 4.2.6.8 and 6.1.1.4'
F F 0.0171 0.0103 'International Tables Vol C Tables 4.2.6.8 and 6.1.1.4'
W W -0.8490 6.8722 'International Tables Vol C Tables 4.2.6.8 and 6.1.1.4'

loop_
_geom_angle_atom_site_label_1
_geom_angle_atom_site_label_2
_geom_angle_atom_site_label_3
_geom_angle
_geom_angle_site_symmetry_3
N3 W1 O2 140.3(3) .
N3 W1 O1 102.0(2) .
O2 W1 O1 83.9(2) .
N3 W1 C1 98.8(3) .
O2 W1 C1 118.8(3) .
O1 W1 C1 101.1(2) .
N3 W1 N2 89.7(2) .
O2 W1 N2 77.8(2) .
O1 W1 N2 161.3(2) .
C1 W1 N2 91.3(2) .
N4 W2 O3 132.9(3) .
N4 W2 O4 103.3(2) .
O3 W2 O4 83.5(2) .
N4 W2 C3 98.9(3) .
O3 W2 C3 126.3(4) .
O4 W2 C3 99.8(3) .
N4 W2 N1 90.1(2) 2_655
O3 W2 N1 77.7(2) 2_655
O4 W2 N1 161.2(2) 2_655
C3 W2 N1 90.9(3) 2_655
C29 O1 W1 138.9(4) .
C33 O2 W1 160.2(6) .
C37 O3 W2 170.5(7) .
C41 O4 W2 142.3(5) .
C2 N1 W2 164.8(5) 2_655
C4 N2 W1 166.9(5) .
C5 N3 W1 166.2(5) .
C17 N4 W2 167.4(5) .
C2 C1 W1 121.9(5) .
N1 C2 C1 178.5(7) .
C4 C3 W2 124.9(5) .
N2 C4 C3 179.2(8) .
C6 C5 N3 120.8(6) .
C6 C5 C10 121.2(6) .
N3 C5 C10 117.9(6) .
C7 C6 C5 117.6(7) .
C7 C6 C11 120.0(7) .
C5 C6 C11 122.4(6) .
C8 C7 C6 121.4(8) .
C9 C8 C7 120.0(7) .
C8 C9 C10 121.2(7) .
C9 C10 C5 118.6(7) .
C9 C10 C14 121.8(7) .
C5 C10 C14 119.6(6) .
C6 C11 C12 109.4(7) .
C6 C11 C13 112.0(7) .
C12 C11 C13 111.0(8) .
C16 C14 C10 110.8(7) .
C16 C14 C15 110.1(7) .
C10 C14 C15 112.2(7) .
C18 C17 N4 120.5(8) .
C18 C17 C22 121.9(7) .
N4 C17 C22 117.5(7) .
C19 C18 C17 116.8(10) .
C19 C18 C23 121.3(9) .
C17 C18 C23 121.8(8) .
C20 C19 C18 121.9(10) .
C19 C20 C21 122.7(9) .
C20 C21 C22 118.2(11) .
C21 C22 C17 118.4(9) .
C21 C22 C26 121.2(9) .
C17 C22 C26 120.2(7) .
C24 C23 C25 111.5(12) .
C24 C23 C18 111.0(12) .
C25 C23 C18 115.3(13) .
C28 C26 C27 110.2(9) .
C28 C26 C22 106.0(11) .
C27 C26 C22 114.8(8) .
O1 C29 C32 114.9(7) .
O1 C29 C31 105.4(7) .
C32 C29 C31 113.9(10) .
O1 C29 C30 106.0(7) .
C32 C29 C30 108.1(11) .
C31 C29 C30 108.1(8) .
F3 C30 F2 108.5(14) .
F3 C30 F1 107.3(10) .
F2 C30 F1 106.5(10) .
F3 C30 C29 109.7(10) .
F2 C30 C29 113.7(10) .
F1 C30 C29 110.8(11) .
F5 C31 F6 106.5(12) .
F5 C31 F4 107.4(10) .
F6 C31 F4 106.8(10) .
F5 C31 C29 111.3(10) .
F6 C31 C29 113.7(10) .
F4 C31 C29 110.9(10) .
O2 C33 C34 109.1(9) .
O2 C33 C35 106.8(9) .
C34 C33 C35 115.3(13) .
O2 C33 C36 110.3(8) .
C34 C33 C36 107.4(9) .
C35 C33 C36 108.0(13) .
F7 C34 F9 108.7(14) .
F7 C34 F8 107.6(15) .
F9 C34 F8 103.5(14) .
F7 C34 C33 115.2(14) .
F9 C34 C33 110.8(14) .
F8 C34 C33 110.3(12) .
F11 C35 F10 103.3(18) .
F11 C35 F12 109.6(18) .
F10 C35 F12 115.2(17) .
F11 C35 C33 111.8(15) .
F10 C35 C33 110.7(15) .
F12 C35 C33 106.3(17) .
O3 C37 C40 113.2(8) .
O3 C37 C39 108.3(9) .
C40 C37 C39 112.9(9) .
O3 C37 C38 105.9(9) .
C40 C37 C38 108.2(9) .
C39 C37 C38 107.9(12) .
F14 C38 F13 114.6(14) .
F14 C38 F15 111.3(16) .
F13 C38 F15 104.4(12) .
F14 C38 C37 111.6(13) .
F13 C38 C37 110.4(11) .
F15 C38 C37 103.7(12) .
F17 C39 F16 110.8(15) .
F17 C39 F18 107.5(14) .
F16 C39 F18 108.8(16) .
F17 C39 C37 109.9(16) .
F16 C39 C37 113.2(10) .
F18 C39 C37 106.5(13) .
O4 C41 C43 105.9(8) .
O4 C41 C43' 107.0(8) .
C43 C41 C43' 23.5(8) .
O4 C41 C42 111.3(7) .
C43 C41 C42 111.0(8) .
C43' C41 C42 128.7(9) .
O4 C41 C42' 103.2(9) .
C43 C41 C42' 77.9(9) .
C43' C41 C42' 100.4(9) .
C42 C41 C42' 38.8(8) .
O4 C41 C44 110.2(10) .
C43 C41 C44 112.1(11) .
C43' C41 C44 90.4(11) .
C42 C41 C44 106.4(10) .
C42' C41 C44 140.1(11) .
O4 C41 C44' 109.5(15) .
C43 C41 C44' 129.6(16) .
C43' C41 C44' 109.9(16) .
C42 C41 C44' 88.0(15) .
C42' C41 C44' 125.3(16) .
C44 C41 C44' 20.8(15) .
F24 C43 F22 107.5(14) .
F24 C43 F23 108.0(14) .
F22 C43 F23 107.4(14) .
F24 C43 C41 111.7(13) .
F22 C43 C41 112.1(13) .
F23 C43 C41 110.0(13) .
F22' C43' F23' 105.7(14) .
F22' C43' F24' 110.1(14) .
F23' C43' F24' 105.4(14) .
F22' C43' C41 111.8(13) .
F23' C43' C41 111.0(13) .
F24' C43' C41 112.5(13) .
F21 C42 F20 114.8(11) .
F21 C42 F19 107.1(10) .
F20 C42 F19 112.7(11) .
F21 C42 C41 111.2(10) .
F20 C42 C41 104.8(9) .
F19 C42 C41 106.0(10) .
F20' C42' F19' 110.0(14) .
F20' C42' F21' 114.0(15) .
F19' C42' F21' 107.2(14) .
F20' C42' C41 110.5(14) .
F19' C42' C41 109.7(14) .
F21' C42' C41 105.2(13) .

loop_
_geom_bond_atom_site_label_1
_geom_bond_atom_site_label_2
_geom_bond_distance
_geom_bond_site_symmetry_2
W1 N3 1.735(5) .
W1 O2 1.920(5) .
W1 O1 1.947(4) .
W1 C1 1.954(6) .
W1 N2 2.148(5) .
W2 N4 1.734(5) .
W2 O3 1.896(6) .
W2 O4 1.947(4) .
W2 C3 1.948(7) .
W2 N1 2.151(6) 2_655
O1 C29 1.402(8) .
O2 C33 1.365(9) .
O3 C37 1.345(10) .
O4 C41 1.385(9) .
N1 C2 1.154(8) .
N1 W2 2.151(6) 2_655
N2 C4 1.161(8) .
N3 C5 1.404(8) .
N4 C17 1.398(8) .
C1 C2 1.405(9) .
C3 C4 1.379(9) .
C5 C6 1.399(10) .
C5 C10 1.412(9) .
C6 C7 1.396(10) .
C6 C11 1.511(11) .
C7 C8 1.384(12) .
C8 C9 1.372(12) .
C9 C10 1.379(10) .
C10 C14 1.534(10) .
C11 C12 1.520(13) .
C11 C13 1.524(11) .
C14 C16 1.500(12) .
C14 C15 1.545(11) .
C17 C18 1.396(11) .
C17 C22 1.411(12) .
C18 C19 1.395(13) .
C18 C23 1.473(16) .
C19 C20 1.326(19) .
C20 C21 1.391(17) .
C21 C22 1.398(11) .
C22 C26 1.594(15) .
C23 C24 1.40(2) .
C23 C25 1.466(18) .
C26 C28 1.478(16) .
C26 C27 1.514(16) .
C29 C32 1.467(14) .
C29 C31 1.524(13) .
C29 C30 1.554(15) .
C30 F3 1.283(13) .
C30 F2 1.294(16) .
C30 F1 1.360(12) .
C31 F5 1.292(14) .
C31 F6 1.322(16) .
C31 F4 1.348(11) .
C33 C34 1.468(16) .
C33 C35 1.53(2) .
C33 C36 1.574(15) .
C34 F7 1.25(2) .
C34 F9 1.354(18) .
C34 F8 1.375(15) .
C35 F11 1.317(19) .
C35 F10 1.347(19) .
C35 F12 1.38(3) .
C37 C40 1.511(12) .
C37 C39 1.526(15) .
C37 C38 1.608(18) .
C38 F14 1.220(18) .
C38 F13 1.333(14) .
C38 F15 1.365(19) .
C39 F17 1.27(2) .
C39 F16 1.323(14) .
C39 F18 1.35(2) .
C41 C43 1.52(2) .
C41 C43' 1.53(2) .
C41 C42 1.550(16) .
C41 C42' 1.56(2) .
C41 C44 1.668(17) .
C41 C44' 1.71(2) .
C43 F24 1.280(14) .
C43 F22 1.326(14) .
C43 F23 1.328(14) .
C43' F22' 1.313(14) .
C43' F23' 1.318(15) .
C43' F24' 1.323(14) .
C42 F21 1.309(12) .
C42 F20 1.356(12) .
C42 F19 1.373(12) .
C42' F20' 1.351(15) .
C42' F19' 1.356(15) .
C42' F21' 1.362(15) .

loop_
_geom_torsion_atom_site_label_1
_geom_torsion_atom_site_label_2
_geom_torsion_atom_site_label_3
_geom_torsion_atom_site_label_4
_geom_torsion
_geom_torsion_site_symmetry_1
N3 W1 O1 C29 55.9(7) .
O2 W1 O1 C29 -163.9(7) .
C1 W1 O1 C29 -45.6(7) .
N2 W1 O1 C29 -176.4(7) .
N3 W1 O2 C33 64.3(19) .
O1 W1 O2 C33 -37.2(19) .
C1 W1 O2 C33 -136.5(18) .
N2 W1 O2 C33 138.8(19) .
N4 W2 O3 C37 -133(5) .
O4 W2 O3 C37 -31(5) .
C3 W2 O3 C37 66(5) .
N1 W2 O3 C37 148(5) 2_655
N4 W2 O4 C41 -50.3(9) .
O3 W2 O4 C41 177.1(9) .
C3 W2 O4 C41 51.3(9) .
N1 W2 O4 C41 175.2(8) 2_655
N3 W1 N2 C4 155(2) .
O2 W1 N2 C4 13(2) .
O1 W1 N2 C4 26(3) .
C1 W1 N2 C4 -106(2) .
O2 W1 N3 C5 7(2) .
O1 W1 N3 C5 101.6(19) .
C1 W1 N3 C5 -155.0(19) .
N2 W1 N3 C5 -63.7(19) .
O3 W2 N4 C17 -11(2) .
O4 W2 N4 C17 -104(2) .
C3 W2 N4 C17 154(2) .
N1 W2 N4 C17 63(2) 2_655
N3 W1 C1 C2 -176.8(5) .
O2 W1 C1 C2 16.5(6) .
O1 W1 C1 C2 -72.6(5) .
N2 W1 C1 C2 93.4(5) .
W2 N1 C2 C1 62(31) 2_655
W1 C1 C2 N1 131(30) .
N4 W2 C3 C4 174.5(6) .
O3 W2 C3 C4 -19.9(8) .
O4 W2 C3 C4 69.2(7) .
N1 W2 C3 C4 -95.3(6) 2_655
W1 N2 C4 C3 -55(63) .
W2 C3 C4 N2 -149(100) .
W1 N3 C5 C6 -41(2) .
W1 N3 C5 C10 138.4(17) .
N3 C5 C6 C7 177.5(6) .
C10 C5 C6 C7 -1.6(10) .
N3 C5 C6 C11 1.0(10) .
C10 C5 C6 C11 -178.2(7) .
C5 C6 C7 C8 0.8(12) .
C11 C6 C7 C8 177.5(8) .
C6 C7 C8 C9 -0.1(13) .
C7 C8 C9 C10 0.1(13) .
C8 C9 C10 C5 -0.8(11) .
C8 C9 C10 C14 178.3(7) .
C6 C5 C10 C9 1.6(10) .
N3 C5 C10 C9 -177.6(6) .
C6 C5 C10 C14 -177.5(6) .
N3 C5 C10 C14 3.3(9) .
C7 C6 C11 C12 -73.9(10) .
C5 C6 C11 C12 102.6(9) .
C7 C6 C11 C13 49.6(10) .
C5 C6 C11 C13 -133.9(8) .
C9 C10 C14 C16 -99.2(8) .
C5 C10 C14 C16 79.9(8) .
C9 C10 C14 C15 24.4(10) .
C5 C10 C14 C15 -156.5(7) .
W2 N4 C17 C18 24(3) .
W2 N4 C17 C22 -154(2) .
N4 C17 C18 C19 -176.9(8) .
C22 C17 C18 C19 1.4(13) .
N4 C17 C18 C23 -1.0(14) .
C22 C17 C18 C23 177.4(10) .
C17 C18 C19 C20 -1.3(17) .
C23 C18 C19 C20 -177.3(12) .
C18 C19 C20 C21 1.4(19) .
C19 C20 C21 C22 -1.4(16) .
C20 C21 C22 C17 1.4(13) .
C20 C21 C22 C26 -174.0(9) .
C18 C17 C22 C21 -1.5(13) .
N4 C17 C22 C21 176.9(7) .
C18 C17 C22 C26 174.0(9) .
N4 C17 C22 C26 -7.6(12) .
C19 C18 C23 C24 -95.7(15) .
C17 C18 C23 C24 88.5(14) .
C19 C18 C23 C25 32.2(18) .
C17 C18 C23 C25 -143.6(12) .
C21 C22 C26 C28 -92.3(10) .
C17 C22 C26 C28 92.4(10) .
C21 C22 C26 C27 29.5(14) .
C17 C22 C26 C27 -145.8(10) .
W1 O1 C29 C32 -11.9(14) .
W1 O1 C29 C31 -138.2(8) .
W1 O1 C29 C30 107.4(8) .
O1 C29 C30 F3 -62.4(13) .
C32 C29 C30 F3 61.3(13) .
C31 C29 C30 F3 -175.0(11) .
O1 C29 C30 F2 59.3(10) .
C32 C29 C30 F2 -177.0(10) .
C31 C29 C30 F2 -53.2(12) .
O1 C29 C30 F1 179.3(8) .
C32 C29 C30 F1 -57.0(12) .
C31 C29 C30 F1 66.7(12) .
O1 C29 C31 F5 64.7(12) .
C32 C29 C31 F5 -62.1(13) .
C30 C29 C31 F5 177.7(11) .
O1 C29 C31 F6 -55.5(12) .
C32 C29 C31 F6 177.7(11) .
C30 C29 C31 F6 57.5(12) .
O1 C29 C31 F4 -175.9(10) .
C32 C29 C31 F4 57.3(14) .
C30 C29 C31 F4 -62.9(13) .
W1 O2 C33 C34 -176.8(16) .
W1 O2 C33 C35 -52(2) .
W1 O2 C33 C36 65(2) .
O2 C33 C34 F7 -64.1(14) .
C35 C33 C34 F7 175.9(14) .
C36 C33 C34 F7 55.5(15) .
O2 C33 C34 F9 172.0(13) .
C35 C33 C34 F9 51.9(18) .
C36 C33 C34 F9 -68.5(17) .
O2 C33 C34 F8 57.9(18) .
C35 C33 C34 F8 -62.1(18) .
C36 C33 C34 F8 177.5(13) .
O2 C33 C35 F11 171.8(17) .
C34 C33 C35 F11 -67(2) .
C36 C33 C35 F11 53(2) .
O2 C33 C35 F10 57.2(19) .
C34 C33 C35 F10 178.5(13) .
C36 C33 C35 F10 -61.4(16) .
O2 C33 C35 F12 -68.6(12) .
C34 C33 C35 F12 52.7(14) .
C36 C33 C35 F12 172.8(10) .
W2 O3 C37 C40 29(5) .
W2 O3 C37 C39 155(5) .
W2 O3 C37 C38 -89(5) .
O3 C37 C38 F14 170.0(13) .
C40 C37 C38 F14 48.4(16) .
C39 C37 C38 F14 -74.1(15) .
O3 C37 C38 F13 -61.2(13) .
C40 C37 C38 F13 177.1(10) .
C39 C37 C38 F13 54.6(14) .
O3 C37 C38 F15 50.1(12) .
C40 C37 C38 F15 -71.5(12) .
C39 C37 C38 F15 165.9(11) .
O3 C37 C39 F17 -75.9(14) .
C40 C37 C39 F17 50.3(17) .
C38 C37 C39 F17 169.9(13) .
O3 C37 C39 F16 49(2) .
C40 C37 C39 F16 174.7(14) .
C38 C37 C39 F16 -65.7(18) .
O3 C37 C39 F18 168.0(12) .
C40 C37 C39 F18 -65.8(18) .
C38 C37 C39 F18 53.8(15) .
W2 O4 C41 C43 165.0(8) .
W2 O4 C41 C43' 140.5(8) .
W2 O4 C41 C42 -74.2(11) .
W2 O4 C41 C42' -114.1(10) .
W2 O4 C41 C44 43.6(14) .
W2 O4 C41 C44' 21.4(19) .
O4 C41 C43 F24 65.9(12) .
C43' C41 C43 F24 162(3) .
C42 C41 C43 F24 -55.0(13) .
C42' C41 C43 F24 -34.5(12) .
C44 C41 C43 F24 -173.9(13) .
C44' C41 C43 F24 -161(2) .
O4 C41 C43 F22 -173.3(10) .
C43' C41 C43 F22 -77(2) .
C42 C41 C43 F22 65.7(13) .
C42' C41 C43 F22 86.2(12) .
C44 C41 C43 F22 -53.2(15) .
C44' C41 C43 F22 -40(2) .
O4 C41 C43 F23 -53.9(12) .
C43' C41 C43 F23 42.2(19) .
C42 C41 C43 F23 -174.9(10) .
C42' C41 C43 F23 -154.4(13) .
C44 C41 C43 F23 66.2(15) .
C44' C41 C43 F23 79(2) .
O4 C41 C43' F22' 179.7(12) .
C43 C41 C43' F22' 89(2) .
C42 C41 C43' F22' 42.6(17) .
C42' C41 C43' F22' 72.3(14) .
C44 C41 C43' F22' -69.0(14) .
C44' C41 C43' F22' -61(2) .
O4 C41 C43' F23' -62.6(13) .
C43 C41 C43' F23' -153(3) .
C42 C41 C43' F23' 160.3(12) .
C42' C41 C43' F23' -170.0(12) .
C44 C41 C43' F23' 48.7(14) .
C44' C41 C43' F23' 56(2) .
O4 C41 C43' F24' 55.2(14) .
C43 C41 C43' F24' -35.7(19) .
C42 C41 C43' F24' -81.9(15) .
C42' C41 C43' F24' -52.1(14) .
C44 C41 C43' F24' 166.5(14) .
C44' C41 C43' F24' 174.1(19) .
O4 C41 C42 F21 68.5(11) .
C43 C41 C42 F21 -173.7(10) .
C43' C41 C42 F21 -155.8(11) .
C42' C41 C42 F21 153.1(16) .
C44 C41 C42 F21 -51.5(13) .
C44' C41 C42 F21 -41.7(17) .
O4 C41 C42 F20 -56.1(10) .
C43 C41 C42 F20 61.7(11) .
C43' C41 C42 F20 79.6(13) .
C42' C41 C42 F20 28.5(12) .
C44 C41 C42 F20 -176.1(11) .
C44' C41 C42 F20 -166.3(17) .
O4 C41 C42 F19 -175.5(8) .
C43 C41 C42 F19 -57.7(11) .
C43' C41 C42 F19 -39.8(14) .
C42' C41 C42 F19 -90.9(14) .
C44 C41 C42 F19 64.5(12) .
C44' C41 C42 F19 74.3(17) .
O4 C41 C42' F20' -57.7(13) .
C43 C41 C42' F20' 46.0(12) .
C43' C41 C42' F20' 52.7(14) .
C42 C41 C42' F20' -165.5(19) .
C44 C41 C42' F20' 156.0(17) .
C44' C41 C42' F20' 176(2) .
O4 C41 C42' F19' -179.2(11) .
C43 C41 C42' F19' -75.4(13) .
C43' C41 C42' F19' -68.8(13) .
C42 C41 C42' F19' 73.1(14) .
C44 C41 C42' F19' 35(2) .
C44' C41 C42' F19' 55(2) .
O4 C41 C42' F21' 65.8(12) .
C43 C41 C42' F21' 169.5(13) .
C43' C41 C42' F21' 176.1(12) .
C42 C41 C42' F21' -42.0(12) .
C44 C41 C42' F21' -81(2) .
C44' C41 C42' F21' -60(2) .
